data_4348765
loop_
_publ_author_name
'Kumar, Sreedhar V.'
'Scottwell, Syn\/ove \/O'
'Waugh, Emily'
'McAdam, C. John'
'Hanton, Lyall R.'
'Brooks, Heather J. L.'
'Crowley, James D.'

_publ_section_title
;
 Antimicrobial Properties of Tris(homoleptic) Ruthenium(II)
 2-Pyridyl-1,2,3-triazole &quot;Click&quot; Complexes against Pathogenic
 Bacteria, Including Methicillin-Resistant Staphylococcus aureus (MRSA).
;
_journal_issue 19
_journal_name_full 'Inorganic chemistry'
_journal_page_first 9767
_journal_page_last 9777
_journal_paper_doi 10.1021/acs.inorgchem.6b01574
_journal_volume 55
_journal_year 2016
_chemical_formula_sum 'C40 H54 F18 N13 O1.5 P3 Ru'
_chemical_formula_weight 1276.94
_space_group_IT_number 2
_space_group_name_Hall '-P 1'
_space_group_name_H-M_alt 'P -1'
_symmetry_cell_setting triclinic
_symmetry_space_group_name_H-M 'P -1'
_atom_sites_solution_hydrogens geom
_atom_sites_solution_primary direct
_atom_sites_solution_secondary difmap
_audit_creation_method SHELXL-97
_cell_angle_alpha 118.000(2)
_cell_angle_beta 91.2428(15)
_cell_angle_gamma 100.0094(14)
_cell_formula_units_Z 2
_cell_length_a 12.8045(2)
_cell_length_b 15.4222(3)
_cell_length_c 15.5885(3)
_cell_measurement_reflns_used 29804
_cell_measurement_temperature 90(2)
_cell_measurement_theta_max 29.4630
_cell_measurement_theta_min 3.5260
_cell_volume 2657.67(10)
_computing_cell_refinement CrysAlisPro
_computing_data_collection CrysAlisPro
_computing_data_reduction CrysAlisPro
_computing_molecular_graphics 'Bruker SHELXTL'
_computing_publication_material 'Bruker SHELXTL'
_computing_structure_refinement 'SHELXL-97 (Sheldrick, 2008)'
_computing_structure_solution 'SHELXS-97 (Sheldrick, 2008)'
_diffrn_ambient_temperature 90(2)
_diffrn_detector_area_resol_mean 5.1725
_diffrn_measured_fraction_theta_full 0.998
_diffrn_measured_fraction_theta_max 0.998
_diffrn_measurement_device_type 'SuperNova, Dual, Cu at zero, Atlas'
_diffrn_measurement_method '\w scans'
_diffrn_radiation_monochromator graphite
_diffrn_radiation_source 'fine-focus sealed tube'
_diffrn_radiation_type MoK\a
_diffrn_radiation_wavelength 0.71069
_diffrn_reflns_av_R_equivalents 0.0354
_diffrn_reflns_av_sigmaI/netI 0.0238
_diffrn_reflns_limit_h_max 15
_diffrn_reflns_limit_h_min -15
_diffrn_reflns_limit_k_max 18
_diffrn_reflns_limit_k_min -18
_diffrn_reflns_limit_l_max 18
_diffrn_reflns_limit_l_min -18
_diffrn_reflns_number 53291
_diffrn_reflns_theta_full 25.50
_diffrn_reflns_theta_max 25.50
_diffrn_reflns_theta_min 2.98
_exptl_absorpt_coefficient_mu 0.496
_exptl_absorpt_correction_T_max 1.00000
_exptl_absorpt_correction_T_min 0.78644
_exptl_absorpt_correction_type multi-scan
_exptl_absorpt_process_details CrysAlisPro
_exptl_crystal_colour yellow
_exptl_crystal_density_diffrn 1.596
_exptl_crystal_density_method 'not measured'
_exptl_crystal_description hexagonal
_exptl_crystal_F_000 1296
_exptl_crystal_size_max 0.24
_exptl_crystal_size_mid 0.19
_exptl_crystal_size_min 0.15
_refine_diff_density_max 2.864
_refine_diff_density_min -1.630
_refine_diff_density_rms 0.111
_refine_ls_extinction_method none
_refine_ls_goodness_of_fit_ref 1.068
_refine_ls_hydrogen_treatment constr
_refine_ls_matrix_type full
_refine_ls_number_parameters 761
_refine_ls_number_reflns 9895
_refine_ls_number_restraints 0
_refine_ls_restrained_S_all 1.068
_refine_ls_R_factor_all 0.0665
_refine_ls_R_factor_gt 0.0624
_refine_ls_shift/su_max 0.002
_refine_ls_shift/su_mean 0.000
_refine_ls_structure_factor_coef Fsqd
_refine_ls_weighting_details 'calc w=1/[\s^2^(Fo^2^)+(0.0369P)^2^+17.4111P] where P=(Fo^2^+2Fc^2^)/3'
_refine_ls_weighting_scheme calc
_refine_ls_wR_factor_gt 0.1406
_refine_ls_wR_factor_ref 0.1431
_reflns_number_gt 9177
_reflns_number_total 9895
_reflns_threshold_expression >2\s(I)
_cod_data_source_file ic6b01574_si_002.cif
_cod_data_source_block vsk_195fac_mo
_cod_original_cell_volume 2657.67(8)
_cod_original_formula_sum 'C40 H54 F18 N13 O1.50 P3 Ru'
_cod_database_code 4348765

loop_
_symmetry_equiv_pos_as_xyz
'x, y, z'
'-x, -y, -z'

loop_
_atom_site_label
_atom_site_type_symbol
_atom_site_fract_x
_atom_site_fract_y
_atom_site_fract_z
_atom_site_U_iso_or_equiv
_atom_site_adp_type
_atom_site_occupancy
_atom_site_symmetry_multiplicity
_atom_site_calc_flag
_atom_site_refinement_flags
_atom_site_disorder_assembly
_atom_site_disorder_group
C1 C 0.8318(3) 0.0073(3) 0.1566(3) 0.0206(9) Uani 1 1 d . . .
H1 H 0.8040 -0.0158 0.1985 0.025 Uiso 1 1 calc R . .
C2 C 0.7910(4) -0.0451(3) 0.0586(3) 0.0230(9) Uani 1 1 d . . .
H2 H 0.7375 -0.1028 0.0352 0.028 Uiso 1 1 calc R . .
C3 C 0.8313(3) -0.0100(3) -0.0042(3) 0.0215(9) Uani 1 1 d . . .
H3 H 0.8040 -0.0430 -0.0700 0.026 Uiso 1 1 calc R . .
C4 C 0.9123(3) 0.0746(3) 0.0325(3) 0.0204(9) Uani 1 1 d . . .
H4 H 0.9408 0.0989 -0.0084 0.024 Uiso 1 1 calc R . .
C5 C 0.9506(3) 0.1228(3) 0.1307(3) 0.0171(8) Uani 1 1 d . . .
C6 C 1.0389(3) 0.2087(3) 0.1777(3) 0.0171(8) Uani 1 1 d . . .
C7 C 1.1038(3) 0.2697(3) 0.1499(3) 0.0201(9) Uani 1 1 d . . .
H7 H 1.1012 0.2663 0.0886 0.024 Uiso 1 1 calc R . .
C8 C 1.2633(4) 0.4121(3) 0.2397(3) 0.0234(9) Uani 1 1 d . . .
H8A H 1.2589 0.4760 0.2949 0.028 Uiso 1 1 calc R . .
H8B H 1.2617 0.4195 0.1812 0.028 Uiso 1 1 calc R . .
C9 C 1.3682(4) 0.3842(3) 0.2550(3) 0.0280(10) Uani 1 1 d . . .
H9A H 1.4271 0.4341 0.2567 0.034 Uiso 1 1 calc R . .
H9B H 1.3735 0.3859 0.3179 0.034 Uiso 1 1 calc R . .
C10 C 1.3793(4) 0.2815(4) 0.1763(4) 0.0319(11) Uani 1 1 d . . .
H10A H 1.3681 0.2781 0.1130 0.038 Uiso 1 1 calc R . .
H10B H 1.3234 0.2312 0.1781 0.038 Uiso 1 1 calc R . .
C11 C 1.4865(4) 0.2554(4) 0.1858(4) 0.0366(12) Uani 1 1 d . . .
H11A H 1.5019 0.2661 0.2516 0.044 Uiso 1 1 calc R . .
H11B H 1.5418 0.3003 0.1758 0.044 Uiso 1 1 calc R . .
C12 C 1.4898(5) 0.1476(5) 0.1130(5) 0.0543(17) Uani 1 1 d . . .
H12A H 1.4345 0.1028 0.1232 0.065 Uiso 1 1 calc R . .
H12B H 1.4739 0.1370 0.0473 0.065 Uiso 1 1 calc R . .
C13 C 1.5963(5) 0.1203(6) 0.1211(6) 0.067(2) Uani 1 1 d . . .
H13A H 1.6514 0.1633 0.1097 0.100 Uiso 1 1 calc R . .
H13B H 1.5934 0.0517 0.0732 0.100 Uiso 1 1 calc R . .
H13C H 1.6118 0.1287 0.1854 0.100 Uiso 1 1 calc R . .
C14 C 0.8233(4) 0.0963(3) 0.4433(3) 0.0258(10) Uani 1 1 d . . .
H14 H 0.7974 0.1535 0.4563 0.031 Uiso 1 1 calc R . .
C15 C 0.7768(4) 0.0355(4) 0.4809(4) 0.0303(11) Uani 1 1 d . . .
H15 H 0.7202 0.0514 0.5179 0.036 Uiso 1 1 calc R . .
C16 C 0.8157(4) -0.0494(3) 0.4630(3) 0.0285(10) Uani 1 1 d . . .
H16 H 0.7858 -0.0909 0.4880 0.034 Uiso 1 1 calc R . .
C17 C 0.8991(4) -0.0711(3) 0.4075(3) 0.0235(9) Uani 1 1 d . . .
H17 H 0.9262 -0.1278 0.3944 0.028 Uiso 1 1 calc R . .
C18 C 0.9425(3) -0.0076(3) 0.3713(3) 0.0195(9) Uani 1 1 d . . .
C19 C 1.0317(4) -0.0211(3) 0.3136(3) 0.0199(9) Uani 1 1 d . . .
C20 C 1.0896(4) -0.0943(3) 0.2696(3) 0.0224(9) Uani 1 1 d . . .
H20 H 1.0826 -0.1542 0.2718 0.027 Uiso 1 1 calc R . .
C21 C 1.2385(4) -0.1110(4) 0.1623(4) 0.0280(10) Uani 1 1 d . . .
H21A H 1.2377 -0.1023 0.1046 0.034 Uiso 1 1 calc R . .
H21B H 1.2187 -0.1824 0.1407 0.034 Uiso 1 1 calc R . .
C22 C 1.3500(4) -0.0716(5) 0.2151(5) 0.0483(15) Uani 1 1 d . . .
H22A H 1.3513 -0.0769 0.2746 0.058 Uiso 1 1 calc R . .
H22B H 1.3729 -0.0013 0.2328 0.058 Uiso 1 1 calc R . .
C23 C 1.4263(5) -0.1327(7) 0.1483(8) 0.079(3) Uani 1 1 d . . .
H23A H 1.4031 -0.2018 0.1342 0.095 Uiso 1 1 calc R . .
H23B H 1.4175 -0.1318 0.0868 0.095 Uiso 1 1 calc R . .
C24 C 1.5431(6) -0.1011(7) 0.1840(9) 0.098(4) Uani 1 1 d . . .
H24A H 1.5816 -0.1414 0.1318 0.117 Uiso 1 1 calc R . .
H24B H 1.5674 -0.0316 0.1997 0.117 Uiso 1 1 calc R . .
C27 C 0.8197(4) 0.2905(3) 0.3463(3) 0.0224(9) Uani 1 1 d . . .
H27 H 0.7941 0.2398 0.2830 0.027 Uiso 1 1 calc R . .
C28 C 0.7709(4) 0.3715(4) 0.3876(4) 0.0268(10) Uani 1 1 d . . .
H28 H 0.7133 0.3750 0.3528 0.032 Uiso 1 1 calc R . .
C29 C 0.8089(4) 0.4483(3) 0.4821(4) 0.0258(10) Uani 1 1 d . . .
H29 H 0.7771 0.5036 0.5114 0.031 Uiso 1 1 calc R . .
C30 C 0.8942(4) 0.4408(3) 0.5312(3) 0.0231(9) Uani 1 1 d . . .
H30 H 0.9215 0.4916 0.5941 0.028 Uiso 1 1 calc R . .
C31 C 0.9394(3) 0.3569(3) 0.4866(3) 0.0183(8) Uani 1 1 d . . .
C32 C 1.0309(3) 0.3403(3) 0.5299(3) 0.0191(8) Uani 1 1 d . . .
C33 C 1.0942(4) 0.3898(3) 0.6182(3) 0.0213(9) Uani 1 1 d . . .
H33 H 1.0887 0.4496 0.6726 0.026 Uiso 1 1 calc R . .
C34 C 1.2591(4) 0.3532(4) 0.6772(3) 0.0269(10) Uani 1 1 d . . .
H34A H 1.2797 0.2906 0.6628 0.032 Uiso 1 1 calc R . .
H34B H 1.2401 0.3829 0.7434 0.032 Uiso 1 1 calc R . .
C35 C 1.3534(4) 0.4242(4) 0.6703(4) 0.0339(11) Uani 1 1 d . . .
H35A H 1.3335 0.4882 0.6900 0.041 Uiso 1 1 calc R . .
H35B H 1.4125 0.4355 0.7169 0.041 Uiso 1 1 calc R . .
C36 C 1.3920(4) 0.3891(4) 0.5708(4) 0.0402(13) Uani 1 1 d . . .
H36A H 1.4433 0.4438 0.5716 0.048 Uiso 1 1 calc R . .
H36B H 1.3320 0.3716 0.5226 0.048 Uiso 1 1 calc R . .
C37 C 1.4440(5) 0.2983(5) 0.5401(5) 0.0513(15) Uani 1 1 d . . .
H37A H 1.5012 0.3144 0.5903 0.062 Uiso 1 1 calc R . .
H37B H 1.3913 0.2424 0.5355 0.062 Uiso 1 1 calc R . .
C38 C 1.4879(6) 0.2672(6) 0.4447(6) 0.072(2) Uani 1 1 d . . .
H38A H 1.5385 0.3236 0.4480 0.086 Uiso 1 1 calc R . .
H38B H 1.4304 0.2476 0.3935 0.086 Uiso 1 1 calc R . .
C39 C 1.5442(7) 0.1785(7) 0.4190(8) 0.096(3) Uani 1 1 d . . .
H39A H 1.6048 0.1995 0.4667 0.145 Uiso 1 1 calc R . .
H39B H 1.5676 0.1572 0.3554 0.145 Uiso 1 1 calc R . .
H39C H 1.4952 0.1237 0.4188 0.145 Uiso 1 1 calc R . .
N1 N 0.9102(3) 0.0901(2) 0.1936(2) 0.0164(7) Uani 1 1 d . . .
N2 N 1.0723(3) 0.2417(2) 0.2735(2) 0.0172(7) Uani 1 1 d . . .
N3 N 1.1531(3) 0.3190(2) 0.3066(3) 0.0185(7) Uani 1 1 d . . .
N4 N 1.1714(3) 0.3351(3) 0.2298(3) 0.0185(7) Uani 1 1 d . . .
N5 N 0.9047(3) 0.0759(3) 0.3885(2) 0.0186(7) Uani 1 1 d . . .
N6 N 1.0699(3) 0.0530(2) 0.2907(2) 0.0180(7) Uani 1 1 d . . .
N7 N 1.1477(3) 0.0298(3) 0.2352(3) 0.0206(8) Uani 1 1 d . . .
N8 N 1.1584(3) -0.0609(3) 0.2228(3) 0.0209(8) Uani 1 1 d . . .
N9 N 0.9033(3) 0.2817(3) 0.3942(3) 0.0183(7) Uani 1 1 d . . .
N10 N 1.0676(3) 0.2560(2) 0.4727(2) 0.0174(7) Uani 1 1 d . . .
N11 N 1.1501(3) 0.2502(3) 0.5198(2) 0.0191(7) Uani 1 1 d . . .
N12 N 1.1660(3) 0.3327(3) 0.6086(2) 0.0197(7) Uani 1 1 d . . .
F11 F 0.7496(4) 0.6245(3) 0.1043(3) 0.0939(19) Uani 1 1 d . . .
F12 F 0.8119(5) 0.7939(4) 0.1916(3) 0.134(3) Uani 1 1 d . . .
F13 F 0.7452(3) 0.7219(3) 0.0345(3) 0.0669(12) Uani 1 1 d . . .
F14 F 0.9214(2) 0.7850(2) 0.0797(2) 0.0346(7) Uani 1 1 d . . .
F15 F 0.8568(3) 0.6178(2) -0.0091(3) 0.0497(9) Uani 1 1 d . . .
F16 F 0.9262(5) 0.6886(4) 0.1491(4) 0.126(3) Uani 1 1 d . . .
F31 F 0.2076(7) 0.6879(4) 0.1946(4) 0.124(3) Uani 1 1 d . . .
F32 F 0.1414(3) 0.5754(3) 0.2459(3) 0.0610(10) Uani 1 1 d . . .
F33 F 0.3171(4) 0.6254(3) 0.2514(5) 0.112(2) Uani 1 1 d . . .
F34 F 0.2407(3) 0.6796(3) 0.3916(3) 0.0583(10) Uani 1 1 d . . .
F35 F 0.3067(4) 0.7903(3) 0.3408(4) 0.0774(14) Uani 1 1 d . . .
F36 F 0.1278(4) 0.7381(3) 0.3311(3) 0.0657(11) Uani 1 1 d . . .
P1 P 0.83507(13) 0.70548(10) 0.09301(9) 0.0402(4) Uani 1 1 d . . .
P3 P 0.22524(17) 0.68327(13) 0.29372(14) 0.0554(5) Uani 1 1 d . . .
Ru1 Ru 0.98850(3) 0.16669(2) 0.33613(2) 0.01555(10) Uani 1 1 d . . .
C25 C 1.5680(8) -0.1109(8) 0.2664(7) 0.098(3) Uani 1 1 d . . .
H25A H 1.5227 -0.0773 0.3153 0.118 Uiso 1 1 calc R . .
H25B H 1.6412 -0.0760 0.2932 0.118 Uiso 1 1 calc R . .
C26 C 1.5556(8) -0.2211(9) 0.2494(9) 0.109(4) Uani 1 1 d . . .
H26A H 1.6046 -0.2538 0.2054 0.164 Uiso 1 1 calc R . .
H26B H 1.4838 -0.2574 0.2216 0.164 Uiso 1 1 calc R . .
H26C H 1.5708 -0.2195 0.3108 0.164 Uiso 1 1 calc R . .
N13 N 0.2272(4) 0.5486(3) 0.0570(3) 0.0408(11) Uani 1 1 d . . .
P2 P 0.16264(11) 0.63495(9) 0.89431(10) 0.0312(3) Uani 1 1 d . . .
F21 F 0.0759(6) 0.6813(7) 0.9616(5) 0.064(2) Uani 0.602(7) 1 d P A 1
F22 F 0.2091(9) 0.7407(6) 0.9073(8) 0.083(3) Uani 0.602(7) 1 d P A 1
F23 F 0.2313(5) 0.6495(5) 0.9814(4) 0.0481(19) Uani 0.602(7) 1 d P A 1
F24 F 0.0837(5) 0.6162(4) 0.7949(4) 0.0495(18) Uani 0.602(7) 1 d P A 1
F25 F 0.2432(5) 0.5879(6) 0.8219(4) 0.0497(19) Uani 0.602(7) 1 d P A 1
F26 F 0.1040(8) 0.5241(5) 0.8666(5) 0.073(3) Uani 0.602(7) 1 d P A 1
F21A F 0.1399(11) 0.6207(13) 0.9894(9) 0.133(8) Uani 0.398(7) 1 d P A 2
F22A F 0.0536(6) 0.5705(6) 0.8417(5) 0.035(2) Uani 0.398(7) 1 d P A 2
F23A F 0.2817(6) 0.6987(7) 0.9607(6) 0.048(2) Uani 0.398(7) 1 d P A 2
F24A F 0.2000(19) 0.638(2) 0.8074(12) 0.208(15) Uani 0.398(7) 1 d P A 2
F25A F 0.137(2) 0.7356(13) 0.9319(14) 0.154(14) Uani 0.398(7) 1 d P A 2
F26A F 0.1980(17) 0.5306(11) 0.8663(15) 0.137(9) Uani 0.398(7) 1 d P A 2
O2 O 0.3981(10) 0.5171(8) 0.0679(7) 0.079(3) Uani 0.50 1 d P . .
C41 C 0.4718(11) 0.5558(10) -0.0409(9) 0.053(4) Uani 0.50 1 d P . .
C40 C 0.4758(9) 0.4948(13) 0.0230(14) 0.094(8) Uani 0.50 1 d P . .
O1 O 0.0543(3) 0.5441(3) 0.0756(2) 0.0340(8) Uani 1 1 d . . .

loop_
_atom_site_aniso_label
_atom_site_aniso_U_11
_atom_site_aniso_U_22
_atom_site_aniso_U_33
_atom_site_aniso_U_23
_atom_site_aniso_U_13
_atom_site_aniso_U_12
C1 0.023(2) 0.016(2) 0.023(2) 0.0093(17) 0.0026(17) 0.0030(17)
C2 0.024(2) 0.017(2) 0.025(2) 0.0072(18) -0.0009(18) 0.0044(17)
C3 0.022(2) 0.021(2) 0.019(2) 0.0061(18) -0.0005(17) 0.0077(17)
C4 0.020(2) 0.023(2) 0.019(2) 0.0096(18) 0.0019(16) 0.0068(17)
C5 0.019(2) 0.0140(19) 0.020(2) 0.0087(17) 0.0030(16) 0.0075(16)
C6 0.021(2) 0.0158(19) 0.017(2) 0.0083(16) 0.0017(16) 0.0078(16)
C7 0.023(2) 0.020(2) 0.019(2) 0.0111(18) 0.0016(17) 0.0060(17)
C8 0.028(2) 0.016(2) 0.025(2) 0.0112(18) 0.0012(18) -0.0007(18)
C9 0.024(2) 0.025(2) 0.028(2) 0.010(2) -0.0024(19) -0.0060(19)
C10 0.022(2) 0.032(3) 0.035(3) 0.011(2) -0.002(2) 0.002(2)
C11 0.022(2) 0.038(3) 0.043(3) 0.015(2) -0.004(2) 0.004(2)
C12 0.035(3) 0.049(4) 0.059(4) 0.006(3) -0.005(3) 0.021(3)
C13 0.040(4) 0.059(4) 0.083(5) 0.015(4) -0.007(3) 0.024(3)
C14 0.031(2) 0.021(2) 0.028(2) 0.0130(19) 0.0059(19) 0.0066(19)
C15 0.034(3) 0.027(2) 0.033(3) 0.017(2) 0.012(2) 0.006(2)
C16 0.035(3) 0.023(2) 0.028(2) 0.016(2) 0.000(2) -0.002(2)
C17 0.030(2) 0.016(2) 0.023(2) 0.0101(18) -0.0031(18) 0.0011(18)
C18 0.025(2) 0.0140(19) 0.017(2) 0.0059(16) -0.0041(17) 0.0014(16)
C19 0.028(2) 0.0139(19) 0.016(2) 0.0067(17) -0.0021(17) 0.0029(17)
C20 0.030(2) 0.014(2) 0.022(2) 0.0080(17) -0.0027(18) 0.0046(17)
C21 0.029(2) 0.027(2) 0.033(3) 0.015(2) 0.004(2) 0.014(2)
C22 0.028(3) 0.048(3) 0.072(4) 0.033(3) -0.003(3) 0.003(2)
C23 0.034(4) 0.084(6) 0.134(8) 0.060(6) 0.016(4) 0.022(4)
C24 0.047(5) 0.080(6) 0.180(12) 0.074(7) 0.015(6) 0.017(4)
C27 0.027(2) 0.021(2) 0.021(2) 0.0115(18) 0.0030(18) 0.0057(18)
C28 0.028(2) 0.028(2) 0.033(3) 0.020(2) 0.004(2) 0.0083(19)
C29 0.031(3) 0.017(2) 0.034(3) 0.014(2) 0.011(2) 0.0092(18)
C30 0.030(2) 0.014(2) 0.024(2) 0.0074(18) 0.0092(19) 0.0050(18)
C31 0.022(2) 0.0135(19) 0.020(2) 0.0093(17) 0.0057(17) 0.0005(16)
C32 0.026(2) 0.0134(19) 0.017(2) 0.0069(16) 0.0054(17) 0.0020(16)
C33 0.028(2) 0.015(2) 0.018(2) 0.0059(17) 0.0062(17) 0.0042(17)
C34 0.033(3) 0.027(2) 0.018(2) 0.0090(19) -0.0022(19) 0.005(2)
C35 0.028(3) 0.026(2) 0.037(3) 0.009(2) -0.004(2) -0.001(2)
C36 0.032(3) 0.040(3) 0.048(3) 0.023(3) 0.009(2) -0.003(2)
C37 0.046(4) 0.057(4) 0.051(4) 0.025(3) 0.011(3) 0.012(3)
C38 0.062(5) 0.084(6) 0.060(5) 0.029(4) 0.024(4) 0.010(4)
C39 0.058(5) 0.087(6) 0.107(7) 0.012(6) 0.031(5) 0.025(5)
N1 0.0193(17) 0.0137(16) 0.0171(17) 0.0071(14) 0.0023(14) 0.0066(14)
N2 0.0214(18) 0.0116(16) 0.0184(17) 0.0068(14) 0.0012(14) 0.0045(14)
N3 0.0243(19) 0.0125(16) 0.0186(17) 0.0073(14) 0.0032(14) 0.0041(14)
N4 0.0215(18) 0.0169(17) 0.0206(18) 0.0121(15) 0.0018(14) 0.0030(14)
N5 0.0245(19) 0.0134(17) 0.0161(17) 0.0061(14) 0.0006(14) 0.0027(14)
N6 0.0243(19) 0.0133(16) 0.0135(16) 0.0051(14) -0.0021(14) 0.0019(14)
N7 0.0246(19) 0.0155(17) 0.0192(18) 0.0061(15) -0.0016(15) 0.0052(15)
N8 0.0249(19) 0.0144(17) 0.0214(18) 0.0063(15) -0.0022(15) 0.0065(14)
N9 0.0230(18) 0.0142(17) 0.0187(17) 0.0088(14) 0.0043(14) 0.0032(14)
N10 0.0262(19) 0.0125(16) 0.0144(17) 0.0074(14) 0.0034(14) 0.0029(14)
N11 0.0269(19) 0.0150(17) 0.0155(17) 0.0077(14) 0.0020(14) 0.0037(14)
N12 0.0266(19) 0.0164(17) 0.0144(17) 0.0068(14) 0.0020(14) 0.0020(15)
F11 0.134(4) 0.082(3) 0.0295(19) 0.031(2) -0.021(2) -0.073(3)
F12 0.150(5) 0.084(3) 0.049(3) -0.032(2) 0.057(3) -0.073(3)
F13 0.041(2) 0.040(2) 0.108(3) 0.027(2) -0.002(2) 0.0054(16)
F14 0.0452(17) 0.0262(14) 0.0296(15) 0.0136(12) 0.0033(13) 0.0006(13)
F15 0.055(2) 0.0271(16) 0.049(2) 0.0046(15) 0.0026(16) 0.0051(15)
F16 0.153(5) 0.096(4) 0.133(5) 0.098(4) -0.114(4) -0.079(4)
F31 0.284(9) 0.068(3) 0.064(3) 0.054(3) 0.073(4) 0.071(4)
F32 0.088(3) 0.049(2) 0.062(2) 0.0350(19) 0.008(2) 0.028(2)
F33 0.122(4) 0.058(3) 0.205(6) 0.086(4) 0.125(4) 0.056(3)
F34 0.047(2) 0.064(2) 0.081(3) 0.053(2) 0.0034(19) 0.0004(18)
F35 0.100(3) 0.048(2) 0.108(4) 0.051(2) 0.060(3) 0.024(2)
F36 0.088(3) 0.056(2) 0.072(3) 0.037(2) 0.020(2) 0.042(2)
P1 0.0615(10) 0.0293(7) 0.0179(6) 0.0094(5) -0.0015(6) -0.0130(6)
P3 0.0882(13) 0.0430(9) 0.0667(11) 0.0435(9) 0.0448(10) 0.0343(9)
Ru1 0.02280(19) 0.00965(16) 0.01362(17) 0.00522(13) 0.00121(12) 0.00321(12)
C25 0.077(6) 0.118(8) 0.071(6) 0.033(6) -0.020(5) -0.012(6)
C26 0.071(6) 0.145(10) 0.172(11) 0.132(10) -0.003(6) 0.002(6)
N13 0.055(3) 0.020(2) 0.040(3) 0.0107(19) -0.007(2) 0.002(2)
P2 0.0378(7) 0.0203(6) 0.0330(7) 0.0094(5) 0.0144(6) 0.0086(5)
F21 0.063(4) 0.110(7) 0.053(4) 0.050(4) 0.045(4) 0.061(5)
F22 0.136(9) 0.032(4) 0.088(6) 0.036(4) 0.026(7) 0.017(5)
F23 0.056(4) 0.052(4) 0.034(3) 0.016(3) -0.001(3) 0.022(3)
F24 0.062(4) 0.048(3) 0.036(3) 0.013(3) 0.001(3) 0.027(3)
F25 0.042(3) 0.072(5) 0.021(3) 0.004(3) 0.018(3) 0.031(3)
F26 0.106(7) 0.038(4) 0.068(5) 0.031(3) -0.014(4) -0.018(4)
F21A 0.105(11) 0.207(16) 0.068(8) 0.101(10) -0.048(7) -0.114(11)
F22A 0.038(4) 0.033(4) 0.026(4) 0.011(3) -0.008(3) -0.003(3)
F23A 0.029(4) 0.064(6) 0.052(5) 0.035(5) -0.004(4) -0.008(4)
F24A 0.19(2) 0.31(3) 0.078(10) 0.142(16) -0.070(12) -0.18(2)
F25A 0.23(3) 0.061(11) 0.097(15) -0.041(9) -0.101(17) 0.107(16)
F26A 0.137(16) 0.054(8) 0.155(17) -0.010(9) -0.044(13) 0.052(10)
O2 0.092(9) 0.051(6) 0.049(6) -0.008(5) -0.018(6) 0.006(6)
C41 0.060(8) 0.054(8) 0.038(6) 0.036(6) -0.033(6) -0.040(7)
C40 0.015(8) 0.052(8) 0.097(14) -0.054(9) -0.002(7) -0.008(7)
O1 0.038(2) 0.0268(18) 0.0263(18) 0.0077(15) 0.0066(15) -0.0054(15)

loop_
_atom_type_symbol
_atom_type_description
_atom_type_scat_dispersion_real
_atom_type_scat_dispersion_imag
_atom_type_scat_source
C C 0.0033 0.0016 'International Tables Vol C Tables 4.2.6.8 and 6.1.1.4'
H H 0.0000 0.0000 'International Tables Vol C Tables 4.2.6.8 and 6.1.1.4'
N N 0.0061 0.0033 'International Tables Vol C Tables 4.2.6.8 and 6.1.1.4'
F F 0.0171 0.0103 'International Tables Vol C Tables 4.2.6.8 and 6.1.1.4'
P P 0.1023 0.0942 'International Tables Vol C Tables 4.2.6.8 and 6.1.1.4'
O O 0.0106 0.0060 'International Tables Vol C Tables 4.2.6.8 and 6.1.1.4'
Ru Ru -1.2594 0.8363 'International Tables Vol C Tables 4.2.6.8 and 6.1.1.4'

loop_
_geom_angle_atom_site_label_1
_geom_angle_atom_site_label_2
_geom_angle_atom_site_label_3
_geom_angle
_geom_angle_site_symmetry_1
_geom_angle_site_symmetry_3
N1 C1 C2 122.7(4) . .
N1 C1 H1 118.6 . .
C2 C1 H1 118.6 . .
C1 C2 C3 118.9(4) . .
C1 C2 H2 120.6 . .
C3 C2 H2 120.6 . .
C4 C3 C2 119.1(4) . .
C4 C3 H3 120.4 . .
C2 C3 H3 120.4 . .
C3 C4 C5 119.2(4) . .
C3 C4 H4 120.4 . .
C5 C4 H4 120.4 . .
N1 C5 C4 122.2(4) . .
N1 C5 C6 112.8(4) . .
C4 C5 C6 124.9(4) . .
N2 C6 C7 106.6(4) . .
N2 C6 C5 117.3(4) . .
C7 C6 C5 136.1(4) . .
N4 C7 C6 105.2(4) . .
N4 C7 H7 127.4 . .
C6 C7 H7 127.4 . .
N4 C8 C9 111.0(4) . .
N4 C8 H8A 109.4 . .
C9 C8 H8A 109.4 . .
N4 C8 H8B 109.4 . .
C9 C8 H8B 109.4 . .
H8A C8 H8B 108.0 . .
C10 C9 C8 113.6(4) . .
C10 C9 H9A 108.8 . .
C8 C9 H9A 108.8 . .
C10 C9 H9B 108.8 . .
C8 C9 H9B 108.8 . .
H9A C9 H9B 107.7 . .
C9 C10 C11 114.4(4) . .
C9 C10 H10A 108.7 . .
C11 C10 H10A 108.7 . .
C9 C10 H10B 108.7 . .
C11 C10 H10B 108.7 . .
H10A C10 H10B 107.6 . .
C10 C11 C12 112.8(4) . .
C10 C11 H11A 109.0 . .
C12 C11 H11A 109.0 . .
C10 C11 H11B 109.0 . .
C12 C11 H11B 109.0 . .
H11A C11 H11B 107.8 . .
C13 C12 C11 113.5(5) . .
C13 C12 H12A 108.9 . .
C11 C12 H12A 108.9 . .
C13 C12 H12B 108.9 . .
C11 C12 H12B 108.9 . .
H12A C12 H12B 107.7 . .
C12 C13 H13A 109.5 . .
C12 C13 H13B 109.5 . .
H13A C13 H13B 109.5 . .
C12 C13 H13C 109.5 . .
H13A C13 H13C 109.5 . .
H13B C13 H13C 109.5 . .
N5 C14 C15 122.5(4) . .
N5 C14 H14 118.8 . .
C15 C14 H14 118.8 . .
C14 C15 C16 119.3(4) . .
C14 C15 H15 120.4 . .
C16 C15 H15 120.4 . .
C17 C16 C15 119.0(4) . .
C17 C16 H16 120.5 . .
C15 C16 H16 120.5 . .
C16 C17 C18 119.3(4) . .
C16 C17 H17 120.4 . .
C18 C17 H17 120.4 . .
N5 C18 C17 122.1(4) . .
N5 C18 C19 113.2(4) . .
C17 C18 C19 124.6(4) . .
N6 C19 C20 106.8(4) . .
N6 C19 C18 116.9(4) . .
C20 C19 C18 136.2(4) . .
N8 C20 C19 105.3(4) . .
N8 C20 H20 127.4 . .
C19 C20 H20 127.4 . .
N8 C21 C22 113.4(4) . .
N8 C21 H21A 108.9 . .
C22 C21 H21A 108.9 . .
N8 C21 H21B 108.9 . .
C22 C21 H21B 108.9 . .
H21A C21 H21B 107.7 . .
C21 C22 C23 109.5(6) . .
C21 C22 H22A 109.8 . .
C23 C22 H22A 109.8 . .
C21 C22 H22B 109.8 . .
C23 C22 H22B 109.8 . .
H22A C22 H22B 108.2 . .
C24 C23 C22 118.3(8) . .
C24 C23 H23A 107.7 . .
C22 C23 H23A 107.7 . .
C24 C23 H23B 107.7 . .
C22 C23 H23B 107.7 . .
H23A C23 H23B 107.1 . .
C25 C24 C23 113.4(9) . .
C25 C24 H24A 108.9 . .
C23 C24 H24A 108.9 . .
C25 C24 H24B 108.9 . .
C23 C24 H24B 108.9 . .
H24A C24 H24B 107.7 . .
N9 C27 C28 122.6(4) . .
N9 C27 H27 118.7 . .
C28 C27 H27 118.7 . .
C27 C28 C29 119.2(4) . .
C27 C28 H28 120.4 . .
C29 C28 H28 120.4 . .
C30 C29 C28 118.8(4) . .
C30 C29 H29 120.6 . .
C28 C29 H29 120.6 . .
C29 C30 C31 119.6(4) . .
C29 C30 H30 120.2 . .
C31 C30 H30 120.2 . .
N9 C31 C30 122.2(4) . .
N9 C31 C32 112.7(4) . .
C30 C31 C32 125.1(4) . .
N10 C32 C33 107.3(4) . .
N10 C32 C31 116.6(4) . .
C33 C32 C31 136.1(4) . .
N12 C33 C32 104.7(4) . .
N12 C33 H33 127.7 . .
C32 C33 H33 127.7 . .
N12 C34 C35 111.4(4) . .
N12 C34 H34A 109.3 . .
C35 C34 H34A 109.3 . .
N12 C34 H34B 109.3 . .
C35 C34 H34B 109.3 . .
H34A C34 H34B 108.0 . .
C36 C35 C34 115.8(4) . .
C36 C35 H35A 108.3 . .
C34 C35 H35A 108.3 . .
C36 C35 H35B 108.3 . .
C34 C35 H35B 108.3 . .
H35A C35 H35B 107.4 . .
C35 C36 C37 112.9(5) . .
C35 C36 H36A 109.0 . .
C37 C36 H36A 109.0 . .
C35 C36 H36B 109.0 . .
C37 C36 H36B 109.0 . .
H36A C36 H36B 107.8 . .
C38 C37 C36 113.1(6) . .
C38 C37 H37A 109.0 . .
C36 C37 H37A 109.0 . .
C38 C37 H37B 109.0 . .
C36 C37 H37B 109.0 . .
H37A C37 H37B 107.8 . .
C37 C38 C39 111.3(7) . .
C37 C38 H38A 109.4 . .
C39 C38 H38A 109.4 . .
C37 C38 H38B 109.4 . .
C39 C38 H38B 109.4 . .
H38A C38 H38B 108.0 . .
C38 C39 H39A 109.5 . .
C38 C39 H39B 109.5 . .
H39A C39 H39B 109.5 . .
C38 C39 H39C 109.5 . .
H39A C39 H39C 109.5 . .
H39B C39 H39C 109.5 . .
C1 N1 C5 117.9(4) . .
C1 N1 Ru1 126.1(3) . .
C5 N1 Ru1 115.7(3) . .
N3 N2 C6 111.0(3) . .
N3 N2 Ru1 133.4(3) . .
C6 N2 Ru1 115.6(3) . .
N2 N3 N4 105.1(3) . .
C7 N4 N3 112.1(3) . .
C7 N4 C8 128.5(4) . .
N3 N4 C8 119.2(3) . .
C14 N5 C18 117.9(4) . .
C14 N5 Ru1 126.0(3) . .
C18 N5 Ru1 115.9(3) . .
N7 N6 C19 110.8(3) . .
N7 N6 Ru1 133.5(3) . .
C19 N6 Ru1 115.4(3) . .
N6 N7 N8 105.0(3) . .
C20 N8 N7 112.1(4) . .
C20 N8 C21 128.1(4) . .
N7 N8 C21 119.7(4) . .
C27 N9 C31 117.6(4) . .
C27 N9 Ru1 125.8(3) . .
C31 N9 Ru1 116.5(3) . .
N11 N10 C32 110.6(3) . .
N11 N10 Ru1 133.1(3) . .
C32 N10 Ru1 116.3(3) . .
N10 N11 N12 105.5(3) . .
C33 N12 N11 111.9(4) . .
C33 N12 C34 128.7(4) . .
N11 N12 C34 119.2(4) . .
F16 P1 F13 178.6(3) . .
F16 P1 F12 91.2(4) . .
F13 P1 F12 89.9(4) . .
F16 P1 F11 91.0(3) . .
F13 P1 F11 89.8(3) . .
F12 P1 F11 92.0(3) . .
F16 P1 F14 89.0(2) . .
F13 P1 F14 90.2(2) . .
F12 P1 F14 89.1(2) . .
F11 P1 F14 178.8(2) . .
F16 P1 F15 90.8(3) . .
F13 P1 F15 88.1(2) . .
F12 P1 F15 177.8(4) . .
F11 P1 F15 88.9(2) . .
F14 P1 F15 89.93(18) . .
F34 P3 F33 92.2(3) . .
F34 P3 F31 179.0(3) . .
F33 P3 F31 88.8(3) . .
F34 P3 F36 90.0(2) . .
F33 P3 F36 176.8(4) . .
F31 P3 F36 89.0(3) . .
F34 P3 F35 90.3(2) . .
F33 P3 F35 92.0(3) . .
F31 P3 F35 89.7(3) . .
F36 P3 F35 90.2(2) . .
F34 P3 F32 90.0(2) . .
F33 P3 F32 88.6(3) . .
F31 P3 F32 89.9(3) . .
F36 P3 F32 89.1(2) . .
F35 P3 F32 179.3(3) . .
N2 Ru1 N10 95.75(14) . .
N2 Ru1 N6 96.65(14) . .
N10 Ru1 N6 98.76(14) . .
N2 Ru1 N9 87.77(13) . .
N10 Ru1 N9 77.95(14) . .
N6 Ru1 N9 174.77(13) . .
N2 Ru1 N1 78.50(14) . .
N10 Ru1 N1 173.16(13) . .
N6 Ru1 N1 85.68(13) . .
N9 Ru1 N1 97.98(13) . .
N2 Ru1 N5 174.10(13) . .
N10 Ru1 N5 88.25(13) . .
N6 Ru1 N5 78.42(14) . .
N9 Ru1 N5 97.32(14) . .
N1 Ru1 N5 97.77(13) . .
C24 C25 C26 116.2(9) . .
C24 C25 H25A 108.2 . .
C26 C25 H25A 108.2 . .
C24 C25 H25B 108.2 . .
C26 C25 H25B 108.2 . .
H25A C25 H25B 107.4 . .
C25 C26 H26A 109.5 . .
C25 C26 H26B 109.5 . .
H26A C26 H26B 109.5 . .
C25 C26 H26C 109.5 . .
H26A C26 H26C 109.5 . .
H26B C26 H26C 109.5 . .
F24A P2 F25A 91.5(18) . .
F24A P2 F23 126.4(10) . .
F25A P2 F23 101.0(6) . .
F24A P2 F22A 94.0(7) . .
F25A P2 F22A 99.2(10) . .
F23 P2 F22A 133.7(4) . .
F24A P2 F22 64.2(11) . .
F25A P2 F22 39.0(12) . .
F23 P2 F22 94.7(5) . .
F22A P2 F22 125.9(6) . .
F24A P2 F25 43.4(14) . .
F25A P2 F25 129.1(14) . .
F23 P2 F25 93.6(4) . .
F22A P2 F25 105.1(4) . .
F22 P2 F25 91.7(5) . .
F24A P2 F21 133.6(15) . .
F25A P2 F21 50.0(13) . .
F23 P2 F21 90.3(4) . .
F22A P2 F21 72.0(4) . .
F22 P2 F21 88.1(5) . .
F25 P2 F21 176.2(4) . .
F24A P2 F26 110.0(10) . .
F25A P2 F26 138.5(14) . .
F23 P2 F26 94.2(4) . .
F22A P2 F26 46.2(4) . .
F22 P2 F26 171.1(5) . .
F25 P2 F26 87.6(5) . .
F21 P2 F26 92.0(5) . .
F24A P2 F26A 93.0(16) . .
F25A P2 F26A 173.2(9) . .
F23 P2 F26A 72.2(7) . .
F22A P2 F26A 85.6(8) . .
F22 P2 F26A 140.2(10) . .
F25 P2 F26A 53.3(9) . .
F21 P2 F26A 128.1(11) . .
F26 P2 F26A 43.7(8) . .
F24A P2 F21A 168.8(16) . .
F25A P2 F21A 97.6(13) . .
F23 P2 F21A 45.3(5) . .
F22A P2 F21A 91.1(5) . .
F22 P2 F21A 120.1(7) . .
F25 P2 F21A 125.5(8) . .
F21 P2 F21A 57.6(8) . .
F26 P2 F21A 67.0(6) . .
F26A P2 F21A 77.4(12) . .
F24A P2 F23A 92.0(7) . .
F25A P2 F23A 84.6(9) . .
F23 P2 F23A 39.2(4) . .
F22A P2 F23A 172.8(5) . .
F22 P2 F23A 60.5(5) . .
F25 P2 F23A 76.8(4) . .
F21 P2 F23A 106.4(5) . .
F26 P2 F23A 127.7(5) . .
F26A P2 F23A 90.2(7) . .
F21A P2 F23A 82.3(5) . .
F24A P2 F24 54.0(9) . .
F25A P2 F24 79.9(6) . .
F23 P2 F24 178.9(3) . .
F22A P2 F24 45.4(4) . .
F22 P2 F24 86.4(5) . .
F25 P2 F24 86.4(3) . .
F21 P2 F24 89.8(3) . .
F26 P2 F24 84.7(4) . .
F26A P2 F24 106.9(7) . .
F21A P2 F24 134.1(5) . .
F23A P2 F24 141.8(4) . .
C40 C41 C40 37.0(12) 2_665 .
C40 C40 C41 96(2) 2_665 2_665
C40 C40 O2 146(4) 2_665 .
C41 C40 O2 118(3) 2_665 .
C40 C40 C41 47(2) 2_665 .
C41 C40 C41 143.0(12) 2_665 .
O2 C40 C41 99.1(19) . .

loop_
_geom_bond_atom_site_label_1
_geom_bond_atom_site_label_2
_geom_bond_distance
_geom_bond_site_symmetry_2
C1 N1 1.345(5) .
C1 C2 1.385(6) .
C1 H1 0.9300 .
C2 C3 1.394(6) .
C2 H2 0.9300 .
C3 C4 1.381(6) .
C3 H3 0.9300 .
C4 C5 1.382(6) .
C4 H4 0.9300 .
C5 N1 1.370(5) .
C5 C6 1.450(6) .
C6 N2 1.362(5) .
C6 C7 1.375(6) .
C7 N4 1.338(6) .
C7 H7 0.9300 .
C8 N4 1.467(5) .
C8 C9 1.527(7) .
C8 H8A 0.9700 .
C8 H8B 0.9700 .
C9 C10 1.515(7) .
C9 H9A 0.9700 .
C9 H9B 0.9700 .
C10 C11 1.519(7) .
C10 H10A 0.9700 .
C10 H10B 0.9700 .
C11 C12 1.520(8) .
C11 H11A 0.9700 .
C11 H11B 0.9700 .
C12 C13 1.515(8) .
C12 H12A 0.9700 .
C12 H12B 0.9700 .
C13 H13A 0.9600 .
C13 H13B 0.9600 .
C13 H13C 0.9600 .
C14 N5 1.347(6) .
C14 C15 1.384(6) .
C14 H14 0.9300 .
C15 C16 1.389(7) .
C15 H15 0.9300 .
C16 C17 1.376(7) .
C16 H16 0.9300 .
C17 C18 1.389(6) .
C17 H17 0.9300 .
C18 N5 1.364(5) .
C18 C19 1.452(6) .
C19 N6 1.368(5) .
C19 C20 1.371(6) .
C20 N8 1.340(6) .
C20 H20 0.9300 .
C21 N8 1.473(6) .
C21 C22 1.504(7) .
C21 H21A 0.9700 .
C21 H21B 0.9700 .
C22 C23 1.539(10) .
C22 H22A 0.9700 .
C22 H22B 0.9700 .
C23 C24 1.498(11) .
C23 H23A 0.9700 .
C23 H23B 0.9700 .
C24 C25 1.398(13) .
C24 H24A 0.9700 .
C24 H24B 0.9700 .
C27 N9 1.354(6) .
C27 C28 1.378(6) .
C27 H27 0.9300 .
C28 C29 1.393(7) .
C28 H28 0.9300 .
C29 C30 1.372(7) .
C29 H29 0.9300 .
C30 C31 1.387(6) .
C30 H30 0.9300 .
C31 N9 1.360(5) .
C31 C32 1.457(6) .
C32 N10 1.360(5) .
C32 C33 1.374(6) .
C33 N12 1.345(6) .
C33 H33 0.9300 .
C34 N12 1.469(6) .
C34 C35 1.524(7) .
C34 H34A 0.9700 .
C34 H34B 0.9700 .
C35 C36 1.511(7) .
C35 H35A 0.9700 .
C35 H35B 0.9700 .
C36 C37 1.529(9) .
C36 H36A 0.9700 .
C36 H36B 0.9700 .
C37 C38 1.489(9) .
C37 H37A 0.9700 .
C37 H37B 0.9700 .
C38 C39 1.547(12) .
C38 H38A 0.9700 .
C38 H38B 0.9700 .
C39 H39A 0.9600 .
C39 H39B 0.9600 .
C39 H39C 0.9600 .
N1 Ru1 2.089(3) .
N2 N3 1.316(5) .
N2 Ru1 2.029(3) .
N3 N4 1.348(5) .
N5 Ru1 2.090(3) .
N6 N7 1.318(5) .
N6 Ru1 2.041(4) .
N7 N8 1.352(5) .
N9 Ru1 2.089(4) .
N10 N11 1.313(5) .
N10 Ru1 2.031(3) .
N11 N12 1.349(5) .
F11 P1 1.590(4) .
F12 P1 1.581(4) .
F13 P1 1.578(4) .
F14 P1 1.596(3) .
F15 P1 1.602(4) .
F16 P1 1.571(5) .
F31 P3 1.593(5) .
F32 P3 1.630(5) .
F33 P3 1.569(4) .
F34 P3 1.563(4) .
F35 P3 1.607(5) .
F36 P3 1.596(4) .
C25 C26 1.570(14) .
C25 H25A 0.9700 .
C25 H25B 0.9700 .
C26 H26A 0.9600 .
C26 H26B 0.9600 .
C26 H26C 0.9600 .
P2 F24A 1.463(13) .
P2 F25A 1.482(12) .
P2 F23 1.503(6) .
P2 F22A 1.521(7) .
P2 F22 1.550(8) .
P2 F25 1.551(5) .
P2 F21 1.571(6) .
P2 F26 1.587(6) .
P2 F26A 1.609(13) .
P2 F21A 1.623(9) .
P2 F23A 1.679(8) .
P2 F24 1.707(6) .
O2 C40 1.234(16) .
C41 C40 1.23(3) 2_665
C41 C40 1.67(3) .
C40 C40 1.01(4) 2_665
C40 C41 1.23(3) 2_665
